data_4515973
loop_
_publ_author_name
'Yang, Ren-Yin'
'Sun, Jing'
'Yan, Chao-Guo'

_publ_section_title
;
 HOAc-Mediated Domino Diels-Alder Reaction for Synthesis of
 Spiro[cyclohexane-1,3'-indolines] in Ionic Liquid [Bmim]Br.
;
_journal_issue 5
_journal_name_full 'ACS omega'
_journal_page_first 5406
_journal_page_last 5416
_journal_paper_doi 10.1021/acsomega.8b00464
_journal_volume 3
_journal_year 2018
_chemical_formula_moiety 'C40 H33 N O2'
_chemical_formula_sum 'C40 H33 N O2'
_chemical_formula_weight 559.67
_space_group_crystal_system triclinic
_space_group_IT_number 2
_space_group_name_Hall '-P 1'
_space_group_name_H-M_alt 'P -1'
_atom_sites_solution_hydrogens geom
_audit_creation_method SHELXL-2014/7
_cell_angle_alpha 73.172(2)
_cell_angle_beta 79.467(2)
_cell_angle_gamma 69.183(2)
_cell_formula_units_Z 2
_cell_length_a 10.7035(8)
_cell_length_b 11.4095(9)
_cell_length_c 14.0481(10)
_cell_measurement_reflns_used 8850
_cell_measurement_temperature 296(2)
_cell_measurement_theta_max 27.25
_cell_measurement_theta_min 2.40
_cell_volume 1528.8(2)
_computing_cell_refinement 'Bruker SAINT'
_computing_data_collection 'Bruker APEX2'
_computing_data_reduction 'Bruker SAINT'
_computing_molecular_graphics 'Bruker SHELXTL'
_computing_publication_material 'Bruker SHELXTL'
_computing_structure_refinement 'SHELXL-2014/7 (Sheldrick, 2014)'
_computing_structure_solution 'SHELXS-97 (Sheldrick 2008)'
_diffrn_ambient_temperature 296(2)
_diffrn_measured_fraction_theta_full 0.992
_diffrn_measured_fraction_theta_max 0.992
_diffrn_measurement_device_type 'CCD area detector'
_diffrn_measurement_method 'phi and omega scans'
_diffrn_radiation_source 'fine-focus sealed tube'
_diffrn_radiation_type MoK\a
_diffrn_radiation_wavelength 0.71073
_diffrn_reflns_av_R_equivalents 0.0345
_diffrn_reflns_av_unetI/netI 0.0420
_diffrn_reflns_Laue_measured_fraction_full 0.992
_diffrn_reflns_Laue_measured_fraction_max 0.992
_diffrn_reflns_limit_h_max 13
_diffrn_reflns_limit_h_min -13
_diffrn_reflns_limit_k_max 14
_diffrn_reflns_limit_k_min -14
_diffrn_reflns_limit_l_max 18
_diffrn_reflns_limit_l_min -18
_diffrn_reflns_number 24048
_diffrn_reflns_point_group_measured_fraction_full 0.992
_diffrn_reflns_point_group_measured_fraction_max 0.992
_diffrn_reflns_theta_full 25.242
_diffrn_reflns_theta_max 27.576
_diffrn_reflns_theta_min 2.174
_exptl_absorpt_coefficient_mu 0.074
_exptl_absorpt_correction_T_max 0.985
_exptl_absorpt_correction_T_min 0.982
_exptl_absorpt_correction_type multi-scan
_exptl_absorpt_process_details sadabs
_exptl_crystal_colour colorless
_exptl_crystal_density_diffrn 1.216
_exptl_crystal_description block
_exptl_crystal_F_000 592
_exptl_crystal_size_max 0.240
_exptl_crystal_size_mid 0.200
_exptl_crystal_size_min 0.200
_refine_diff_density_max 0.235
_refine_diff_density_min -0.193
_refine_diff_density_rms 0.036
_refine_ls_extinction_method none
_refine_ls_goodness_of_fit_ref 1.026
_refine_ls_hydrogen_treatment constr
_refine_ls_matrix_type full
_refine_ls_number_parameters 389
_refine_ls_number_reflns 7004
_refine_ls_number_restraints 0
_refine_ls_restrained_S_all 1.026
_refine_ls_R_factor_all 0.0921
_refine_ls_R_factor_gt 0.0543
_refine_ls_shift/su_max 0.000
_refine_ls_shift/su_mean 0.000
_refine_ls_structure_factor_coef Fsqd
_refine_ls_weighting_details 'w=1/[\s^2^(Fo^2^)+(0.0597P)^2^+0.2656P] where P=(Fo^2^+2Fc^2^)/3'
_refine_ls_weighting_scheme calc
_refine_ls_wR_factor_gt 0.1196
_refine_ls_wR_factor_ref 0.1353
_reflns_Friedel_coverage 0.000
_reflns_number_gt 4653
_reflns_number_total 7004
_reflns_threshold_expression 'I > 2\s(I)'
_cod_data_source_file ao8b00464_si_002.cif
_cod_data_source_block 1g
_cod_database_code 4515973
_shelx_shelxl_version_number 2014/7
_shelx_space_group_comment
; 
The symmetry employed for this shelxl refinement is uniquely defined 
by the following loop, which should always be used as a source of 
symmetry information in preference to the above space-group names. 
They are only intended as comments. 
;
_shelx_estimated_absorpt_t_min 0.982
_shelx_estimated_absorpt_t_max 0.985

loop_
_space_group_symop_operation_xyz
'x, y, z'
'-x, -y, -z'

loop_
_atom_site_label
_atom_site_type_symbol
_atom_site_fract_x
_atom_site_fract_y
_atom_site_fract_z
_atom_site_U_iso_or_equiv
_atom_site_adp_type
_atom_site_occupancy
_atom_site_site_symmetry_order
_atom_site_calc_flag
_atom_site_refinement_flags_posn
_atom_site_refinement_flags_adp
C1 C 0.8619(2) 0.0182(2) 1.38105(15) 0.0806(6) Uani 1 1 d . .
H1 H 0.9507 -0.0286 1.3660 0.097 Uiso 1 1 calc R U
C2 C 0.7987(4) -0.0191(3) 1.47383(18) 0.1090(9) Uani 1 1 d . .
H2 H 0.8453 -0.0910 1.5203 0.131 Uiso 1 1 calc R U
C3 C 0.6720(4) 0.0465(3) 1.49791(19) 0.1103(10) Uani 1 1 d . .
H3 H 0.6304 0.0217 1.5611 0.132 Uiso 1 1 calc R U
C4 C 0.6043(3) 0.1495(4) 1.4294(2) 0.1241(11) Uani 1 1 d . .
H4 H 0.5153 0.1950 1.4451 0.149 Uiso 1 1 calc R U
C5 C 0.6667(2) 0.1877(3) 1.33633(16) 0.0977(8) Uani 1 1 d . .
H5 H 0.6193 0.2593 1.2901 0.117 Uiso 1 1 calc R U
C6 C 0.79657(18) 0.12196(17) 1.31118(12) 0.0552(4) Uani 1 1 d . .
C7 C 0.86380(17) 0.16361(17) 1.20918(12) 0.0542(4) Uani 1 1 d . .
H7A H 0.8671 0.2500 1.2006 0.065 Uiso 1 1 calc R U
H7B H 0.9555 0.1060 1.2051 0.065 Uiso 1 1 calc R U
C8 C 0.70415(15) 0.26983(14) 1.07881(11) 0.0411(3) Uani 1 1 d . .
C9 C 0.65826(14) 0.23391(14) 0.99755(10) 0.0395(3) Uani 1 1 d . .
C10 C 0.73349(14) 0.09035(14) 1.01547(11) 0.0403(3) Uani 1 1 d . .
C11 C 0.74352(16) -0.00085(16) 0.96535(13) 0.0503(4) Uani 1 1 d . .
H11 H 0.6926 0.0209 0.9121 0.060 Uiso 1 1 calc R U
C12 C 0.83109(17) -0.12583(17) 0.99587(16) 0.0617(5) Uani 1 1 d . .
H12 H 0.8387 -0.1878 0.9625 0.074 Uiso 1 1 calc R U
C13 C 0.90611(18) -0.15861(17) 1.07435(16) 0.0638(5) Uani 1 1 d . .
H13 H 0.9624 -0.2432 1.0944 0.077 Uiso 1 1 calc R U
C14 C 0.89984(16) -0.06839(16) 1.12447(14) 0.0548(4) Uani 1 1 d . .
H14 H 0.9513 -0.0904 1.1775 0.066 Uiso 1 1 calc R U
C15 C 0.81458(14) 0.05481(14) 1.09281(11) 0.0419(3) Uani 1 1 d . .
C16 C 0.50429(15) 0.28087(14) 1.00323(11) 0.0412(3) Uani 1 1 d . .
H16 H 0.4742 0.3752 0.9917 0.049 Uiso 1 1 calc R U
C17 C 0.44043(15) 0.22821(15) 1.10499(11) 0.0444(4) Uani 1 1 d . .
C18 C 0.29717(15) 0.29473(14) 1.13470(10) 0.0396(3) Uani 1 1 d . .
C19 C 0.23857(17) 0.23992(17) 1.22521(12) 0.0541(4) Uani 1 1 d . .
H19 H 0.2886 0.1630 1.2654 0.065 Uiso 1 1 calc R U
C20 C 0.10690(18) 0.29871(19) 1.25592(13) 0.0615(5) Uani 1 1 d . .
H20 H 0.0695 0.2602 1.3167 0.074 Uiso 1 1 calc R U
C21 C 0.02900(16) 0.41266(17) 1.19944(13) 0.0531(4) Uani 1 1 d . .
C22 C -0.11443(19) 0.4778(2) 1.23419(17) 0.0782(6) Uani 1 1 d . .
H22A H -0.1216 0.5575 1.2483 0.117 Uiso 1 1 calc R U
H22B H -0.1417 0.4221 1.2936 0.117 Uiso 1 1 calc R U
H22C H -0.1713 0.4953 1.1829 0.117 Uiso 1 1 calc R U
C23 C 0.08746(16) 0.46610(15) 1.10895(13) 0.0493(4) Uani 1 1 d . .
H23 H 0.0367 0.5426 1.0688 0.059 Uiso 1 1 calc R U
C24 C 0.21930(15) 0.40870(14) 1.07676(11) 0.0428(4) Uani 1 1 d . .
H24 H 0.2561 0.4470 1.0156 0.051 Uiso 1 1 calc R U
C25 C 0.45602(15) 0.24999(16) 0.92036(11) 0.0470(4) Uani 1 1 d . .
H25A H 0.4648 0.1588 0.9389 0.056 Uiso 1 1 calc R U
H25B H 0.3615 0.2986 0.9155 0.056 Uiso 1 1 calc R U
C26 C 0.53095(14) 0.28020(14) 0.81858(11) 0.0406(3) Uani 1 1 d . .
C27 C 0.46002(14) 0.28696(15) 0.73478(11) 0.0423(4) Uani 1 1 d . .
C28 C 0.40693(18) 0.19102(18) 0.73770(14) 0.0585(4) Uani 1 1 d . .
H28 H 0.4193 0.1192 0.7917 0.070 Uiso 1 1 calc R U
C29 C 0.3361(2) 0.2012(2) 0.66133(16) 0.0757(6) Uani 1 1 d . .
H29 H 0.3020 0.1357 0.6640 0.091 Uiso 1 1 calc R U
C30 C 0.3155(2) 0.3064(3) 0.58183(16) 0.0772(6) Uani 1 1 d . .
H30 H 0.2670 0.3129 0.5309 0.093 Uiso 1 1 calc R U
C31 C 0.36647(18) 0.4025(2) 0.57749(14) 0.0664(5) Uani 1 1 d . .
H31 H 0.3532 0.4739 0.5231 0.080 Uiso 1 1 calc R U
C32 C 0.43744(16) 0.39369(17) 0.65338(12) 0.0520(4) Uani 1 1 d . .
H32 H 0.4706 0.4600 0.6501 0.062 Uiso 1 1 calc R U
C33 C 0.70719(16) 0.30771(16) 0.89595(11) 0.0458(4) Uani 1 1 d . .
H33A H 0.6840 0.3977 0.8968 0.055 Uiso 1 1 calc R U
H33B H 0.8042 0.2728 0.8867 0.055 Uiso 1 1 calc R U
C34 C 0.64895(15) 0.30094(14) 0.80815(11) 0.0409(3) Uani 1 1 d . .
C35 C 0.73615(15) 0.31682(15) 0.71277(11) 0.0430(4) Uani 1 1 d . .
C36 C 0.80986(19) 0.40146(19) 0.69200(13) 0.0601(5) Uani 1 1 d . .
H36 H 0.7986 0.4533 0.7353 0.072 Uiso 1 1 calc R U
C37 C 0.8996(2) 0.4097(2) 0.60802(14) 0.0742(6) Uani 1 1 d . .
H37 H 0.9495 0.4654 0.5963 0.089 Uiso 1 1 calc R U
C38 C 0.9155(2) 0.3373(2) 0.54237(14) 0.0712(6) Uani 1 1 d . .
H38 H 0.9753 0.3441 0.4856 0.085 Uiso 1 1 calc R U
C39 C 0.84304(18) 0.25419(19) 0.56011(13) 0.0614(5) Uani 1 1 d . .
H39 H 0.8526 0.2055 0.5148 0.074 Uiso 1 1 calc R U
C40 C 0.75587(16) 0.24282(16) 0.64520(12) 0.0498(4) Uani 1 1 d . .
H40 H 0.7093 0.1842 0.6575 0.060 Uiso 1 1 calc R U
N1 N 0.79607(12) 0.16366(12) 1.12857(9) 0.0436(3) Uani 1 1 d . .
O1 O 0.66638(12) 0.37686(10) 1.09564(8) 0.0552(3) Uani 1 1 d . .
O2 O 0.50512(12) 0.13346(13) 1.16214(9) 0.0786(4) Uani 1 1 d . .

loop_
_atom_site_aniso_label
_atom_site_aniso_U_11
_atom_site_aniso_U_22
_atom_site_aniso_U_33
_atom_site_aniso_U_23
_atom_site_aniso_U_13
_atom_site_aniso_U_12
C1 0.0948(16) 0.0708(13) 0.0610(12) -0.0078(11) -0.0190(11) -0.0093(12)
C2 0.160(3) 0.0923(19) 0.0602(15) -0.0013(13) -0.0199(17) -0.033(2)
C3 0.150(3) 0.144(3) 0.0544(14) -0.0266(17) 0.0096(17) -0.076(2)
C4 0.096(2) 0.185(3) 0.0720(17) -0.047(2) 0.0156(15) -0.021(2)
C5 0.0836(16) 0.122(2) 0.0570(12) -0.0247(13) -0.0034(11) 0.0046(15)
C6 0.0629(11) 0.0572(10) 0.0508(10) -0.0208(8) -0.0112(8) -0.0166(9)
C7 0.0552(10) 0.0577(10) 0.0566(10) -0.0161(8) -0.0127(8) -0.0208(8)
C8 0.0466(9) 0.0387(8) 0.0396(8) -0.0076(7) 0.0021(7) -0.0202(7)
C9 0.0406(8) 0.0416(8) 0.0392(8) -0.0093(6) 0.0010(6) -0.0194(7)
C10 0.0340(8) 0.0449(8) 0.0468(8) -0.0152(7) 0.0068(7) -0.0203(7)
C11 0.0441(9) 0.0561(10) 0.0623(10) -0.0250(8) 0.0036(8) -0.0255(8)
C12 0.0486(10) 0.0557(11) 0.0952(14) -0.0396(10) 0.0092(10) -0.0248(9)
C13 0.0439(10) 0.0442(10) 0.1033(15) -0.0261(10) 0.0010(10) -0.0116(8)
C14 0.0408(9) 0.0486(10) 0.0721(11) -0.0146(8) -0.0057(8) -0.0107(8)
C15 0.0357(8) 0.0419(8) 0.0501(9) -0.0144(7) 0.0052(7) -0.0169(7)
C16 0.0407(8) 0.0406(8) 0.0398(8) -0.0061(6) 0.0020(6) -0.0159(7)
C17 0.0437(9) 0.0416(9) 0.0426(8) -0.0053(7) 0.0016(7) -0.0140(7)
C18 0.0418(8) 0.0418(8) 0.0372(8) -0.0117(6) 0.0012(7) -0.0164(7)
C19 0.0493(10) 0.0613(10) 0.0419(9) -0.0043(8) -0.0001(8) -0.0149(8)
C20 0.0532(11) 0.0790(13) 0.0461(9) -0.0132(9) 0.0114(8) -0.0232(10)
C21 0.0449(9) 0.0605(11) 0.0618(11) -0.0317(9) 0.0024(8) -0.0165(8)
C22 0.0512(11) 0.0850(15) 0.0999(16) -0.0477(13) 0.0137(11) -0.0135(10)
C23 0.0486(9) 0.0406(8) 0.0606(10) -0.0202(8) -0.0083(8) -0.0086(7)
C24 0.0491(9) 0.0378(8) 0.0433(8) -0.0116(7) -0.0006(7) -0.0165(7)
C25 0.0390(8) 0.0581(10) 0.0458(9) -0.0102(7) 0.0026(7) -0.0229(7)
C26 0.0384(8) 0.0417(8) 0.0420(8) -0.0094(6) 0.0005(6) -0.0159(7)
C27 0.0320(7) 0.0509(9) 0.0444(8) -0.0160(7) 0.0030(6) -0.0136(7)
C28 0.0593(11) 0.0665(11) 0.0594(10) -0.0188(9) -0.0022(9) -0.0307(9)
C29 0.0710(13) 0.1044(17) 0.0781(14) -0.0425(13) -0.0014(11) -0.0462(12)
C30 0.0536(12) 0.1246(19) 0.0604(12) -0.0341(13) -0.0074(10) -0.0268(13)
C31 0.0475(10) 0.0869(14) 0.0510(10) -0.0107(10) -0.0061(8) -0.0093(10)
C32 0.0400(9) 0.0586(10) 0.0516(9) -0.0110(8) -0.0001(7) -0.0128(8)
C33 0.0467(9) 0.0558(9) 0.0424(8) -0.0097(7) 0.0012(7) -0.0298(8)
C34 0.0417(8) 0.0427(8) 0.0407(8) -0.0077(6) -0.0002(7) -0.0200(7)
C35 0.0398(8) 0.0499(9) 0.0400(8) -0.0063(7) -0.0010(7) -0.0200(7)
C36 0.0708(12) 0.0770(12) 0.0469(9) -0.0119(9) 0.0031(9) -0.0473(10)
C37 0.0819(14) 0.0997(16) 0.0550(11) -0.0080(11) 0.0109(10) -0.0631(13)
C38 0.0621(12) 0.0945(15) 0.0520(11) -0.0111(11) 0.0169(9) -0.0354(11)
C39 0.0531(10) 0.0727(12) 0.0533(10) -0.0212(9) 0.0068(9) -0.0152(9)
C40 0.0426(9) 0.0543(10) 0.0529(9) -0.0156(8) 0.0029(7) -0.0177(7)
N1 0.0469(7) 0.0428(7) 0.0444(7) -0.0132(6) -0.0055(6) -0.0155(6)
O1 0.0758(8) 0.0395(6) 0.0531(7) -0.0122(5) -0.0084(6) -0.0199(6)
O2 0.0539(8) 0.0698(9) 0.0654(8) 0.0187(7) 0.0084(6) 0.0007(7)

loop_
_atom_type_symbol
_atom_type_description
_atom_type_scat_dispersion_real
_atom_type_scat_dispersion_imag
_atom_type_scat_source
C C 0.0033 0.0016 'International Tables Vol C Tables 4.2.6.8 and 6.1.1.4'
H H 0.0000 0.0000 'International Tables Vol C Tables 4.2.6.8 and 6.1.1.4'
N N 0.0061 0.0033 'International Tables Vol C Tables 4.2.6.8 and 6.1.1.4'
O O 0.0106 0.0060 'International Tables Vol C Tables 4.2.6.8 and 6.1.1.4'

loop_
_geom_angle_atom_site_label_1
_geom_angle_atom_site_label_2
_geom_angle_atom_site_label_3
_geom_angle
C6 C1 C2 121.1(2)
C3 C2 C1 120.9(3)
C2 C3 C4 119.2(3)
C3 C4 C5 120.4(3)
C6 C5 C4 120.9(2)
C1 C6 C5 117.5(2)
C1 C6 C7 121.83(18)
C5 C6 C7 120.65(17)
N1 C7 C6 113.27(14)
O1 C8 N1 125.24(14)
O1 C8 C9 125.94(14)
N1 C8 C9 108.81(12)
C10 C9 C8 101.93(12)
C10 C9 C16 119.22(12)
C8 C9 C16 109.83(12)
C10 C9 C33 110.84(12)
C8 C9 C33 107.69(11)
C16 C9 C33 106.83(12)
C11 C10 C15 118.64(14)
C11 C10 C9 132.50(15)
C15 C10 C9 108.55(12)
C10 C11 C12 118.95(16)
C13 C12 C11 120.87(16)
C12 C13 C14 121.27(17)
C15 C14 C13 117.28(17)
C14 C15 C10 122.93(14)
C14 C15 N1 127.57(15)
C10 C15 N1 109.48(13)
C17 C16 C25 111.12(12)
C17 C16 C9 112.89(12)
C25 C16 C9 110.78(12)
O2 C17 C18 119.87(13)
O2 C17 C16 120.50(14)
C18 C17 C16 119.63(13)
C24 C18 C19 118.09(14)
C24 C18 C17 123.38(13)
C19 C18 C17 118.53(14)
C20 C19 C18 120.44(16)
C21 C20 C19 121.97(16)
C20 C21 C23 117.34(15)
C20 C21 C22 121.76(17)
C23 C21 C22 120.90(17)
C24 C23 C21 121.61(15)
C23 C24 C18 120.55(14)
C26 C25 C16 114.47(12)
C34 C26 C27 124.72(13)
C34 C26 C25 121.50(13)
C27 C26 C25 113.77(12)
C28 C27 C32 117.78(15)
C28 C27 C26 121.24(14)
C32 C27 C26 120.86(14)
C29 C28 C27 120.70(18)
C30 C29 C28 120.65(19)
C29 C30 C31 119.69(18)
C30 C31 C32 120.32(19)
C31 C32 C27 120.85(17)
C34 C33 C9 113.94(12)
C26 C34 C35 124.92(14)
C26 C34 C33 121.57(13)
C35 C34 C33 113.49(12)
C40 C35 C36 117.10(14)
C40 C35 C34 122.60(13)
C36 C35 C34 120.13(14)
C37 C36 C35 121.01(17)
C38 C37 C36 120.60(17)
C37 C38 C39 119.77(17)
C38 C39 C40 119.98(17)
C39 C40 C35 121.52(16)
C8 N1 C15 111.13(12)
C8 N1 C7 123.71(13)
C15 N1 C7 125.15(13)

loop_
_geom_bond_atom_site_label_1
_geom_bond_atom_site_label_2
_geom_bond_distance
C1 C6 1.358(3)
C1 C2 1.378(3)
C2 C3 1.331(4)
C3 C4 1.352(4)
C4 C5 1.379(4)
C5 C6 1.361(3)
C6 C7 1.506(2)
C7 N1 1.4517(19)
C8 O1 1.2214(17)
C8 N1 1.3557(19)
C8 C9 1.527(2)
C9 C10 1.514(2)
C9 C16 1.536(2)
C9 C33 1.538(2)
C10 C11 1.381(2)
C10 C15 1.392(2)
C11 C12 1.392(2)
C12 C13 1.368(3)
C13 C14 1.383(2)
C14 C15 1.372(2)
C15 N1 1.4086(19)
C16 C17 1.520(2)
C16 C25 1.527(2)
C17 O2 1.2089(18)
C17 C18 1.491(2)
C18 C24 1.383(2)
C18 C19 1.389(2)
C19 C20 1.377(2)
C20 C21 1.374(2)
C21 C23 1.382(2)
C21 C22 1.508(2)
C23 C24 1.381(2)
C25 C26 1.516(2)
C26 C34 1.341(2)
C26 C27 1.483(2)
C27 C28 1.389(2)
C27 C32 1.391(2)
C28 C29 1.379(3)
C29 C30 1.365(3)
C30 C31 1.370(3)
C31 C32 1.380(2)
C33 C34 1.512(2)
C34 C35 1.491(2)
C35 C40 1.387(2)
C35 C36 1.391(2)
C36 C37 1.381(3)
C37 C38 1.359(3)
C38 C39 1.370(3)
C39 C40 1.380(2)
